data_4329468
loop_
_publ_author_name
'Oliver Kluge'
'Harald Krautscheid'

_publ_section_title
;
 Trialkylphosphine-Stabilized Copper(I) Gallium(III) Phenylchalcogenolate
 Complexes: Crystal Structures and Generation of Ternary Semiconductors by
 Thermolysis
;
_journal_name_full 'Inorganic Chemistry'
_journal_page_first 6655
_journal_page_last 6666
_journal_paper_doi 10.1021/ic300278v
_journal_volume 51
_journal_year 2012
_chemical_formula_moiety 'C55 H78 Cu4 Ga P3 Se6'
_chemical_formula_sum 'C55 H78 Cu4 Ga P3 Se6'
_chemical_formula_weight 1629.72
_chemical_name_systematic
;
tris(\m~3~-phenylselenido)-tris(\m~2~-phenylselenido)-tris(triethylphosphine)
-methyl-tetra-copper-gallium
;
_space_group_IT_number 198
_symmetry_cell_setting cubic
_symmetry_Int_Tables_number 198
_symmetry_space_group_name_Hall 'P 2ac 2ab 3'
_symmetry_space_group_name_H-M 'P 21 3'
_atom_sites_solution_hydrogens geom
_atom_sites_solution_primary direct
_atom_sites_solution_secondary difmap
_audit_creation_method SHELXL-97
_cell_angle_alpha 90.00
_cell_angle_beta 90.00
_cell_angle_gamma 90.00
_cell_formula_units_Z 4
_cell_length_a 18.5472(4)
_cell_length_b 18.5472(4)
_cell_length_c 18.5472(4)
_cell_measurement_reflns_used 58852
_cell_measurement_temperature 180(2)
_cell_measurement_theta_max 29.60
_cell_measurement_theta_min 1.90
_cell_volume 6380.2(2)
_computing_cell_refinement 'STOE X-AREA'
_computing_data_collection 'STOE X-AREA'
_computing_data_reduction 'STOE X-RED'
_computing_structure_refinement 'SHELXL-97 (Sheldrick, 1997)'
_computing_structure_solution SIR-92
_diffrn_ambient_temperature 180(2)
_diffrn_detector 'image plate (34 cm diameter / schwenk)'
_diffrn_detector_area_resol_mean 6.67
_diffrn_detector_type STOE
_diffrn_measured_fraction_theta_full 1.000
_diffrn_measured_fraction_theta_max 1.000
_diffrn_measurement_details ' 200 frames, detector distance = 100 mm'
_diffrn_measurement_device '2-circle goniometer'
_diffrn_measurement_device_type 'STOE IPDS 2T'
_diffrn_measurement_method 'rotation method'
_diffrn_radiation_collimation '0.5 mm diameter, multiple pinhole'
_diffrn_radiation_monochromator 'plane graphite'
_diffrn_radiation_polarisn_norm 0
_diffrn_radiation_type 'Mo K\a'
_diffrn_radiation_wavelength 0.71073
_diffrn_reflns_av_R_equivalents 0.0534
_diffrn_reflns_av_sigmaI/netI 0.0211
_diffrn_reflns_limit_h_max 23
_diffrn_reflns_limit_h_min -23
_diffrn_reflns_limit_k_max 23
_diffrn_reflns_limit_k_min -22
_diffrn_reflns_limit_l_max 23
_diffrn_reflns_limit_l_min -20
_diffrn_reflns_number 43711
_diffrn_reflns_theta_full 26.99
_diffrn_reflns_theta_max 26.99
_diffrn_reflns_theta_min 1.90
_diffrn_source 'sealed X-ray tube, 12 x 0.4 mm long-fine focus'
_diffrn_source_current 40
_diffrn_source_power 2.00
_diffrn_source_voltage 50
_exptl_absorpt_coefficient_mu 5.259
_exptl_absorpt_correction_T_max 0.3288
_exptl_absorpt_correction_T_min 0.2372
_exptl_absorpt_correction_type integration
_exptl_absorpt_process_details 'STOE X-RED'
_exptl_crystal_colour yellow
_exptl_crystal_density_diffrn 1.697
_exptl_crystal_description block
_exptl_crystal_F_000 3216
_exptl_crystal_size_max 0.33
_exptl_crystal_size_mid 0.27
_exptl_crystal_size_min 0.21
_refine_diff_density_max 0.584
_refine_diff_density_min -0.358
_refine_diff_density_rms 0.075
_refine_ls_abs_structure_details 'Flack H D (1983), Acta Cryst. A39, 876-881'
_refine_ls_abs_structure_Flack 0.010(10)
_refine_ls_extinction_method none
_refine_ls_goodness_of_fit_ref 1.069
_refine_ls_hydrogen_treatment constr
_refine_ls_matrix_type full
_refine_ls_number_parameters 204
_refine_ls_number_reflns 4657
_refine_ls_number_restraints 0
_refine_ls_restrained_S_all 1.069
_refine_ls_R_factor_all 0.0257
_refine_ls_R_factor_gt 0.0240
_refine_ls_shift/su_max 0.001
_refine_ls_shift/su_mean 0.000
_refine_ls_structure_factor_coef Fsqd
_refine_ls_weighting_details 'calc w=1/[\s^2^(Fo^2^)+(0.0260P)^2^+4.8235P] where P=(Fo^2^+2Fc^2^)/3'
_refine_ls_weighting_scheme calc
_refine_ls_wR_factor_gt 0.0542
_refine_ls_wR_factor_ref 0.0548
_reflns_number_gt 4500
_reflns_number_total 4657
_reflns_threshold_expression >2sigma(I)
_cod_data_source_file ic300278v_si_002_16.cif
_cod_data_source_block 16
_cod_database_code 4329468

loop_
_symmetry_equiv_pos_as_xyz
'x, y, z'
'-x+1/2, -y, z+1/2'
'x+1/2, -y+1/2, -z'
'-x, y+1/2, -z+1/2'
'z, x, y'
'y, z, x'
'-z+1/2, -x, y+1/2'
'-y, z+1/2, -x+1/2'
'z+1/2, -x+1/2, -y'
'-y+1/2, -z, x+1/2'
'-z, x+1/2, -y+1/2'
'y+1/2, -z+1/2, -x'

loop_
_atom_site_label
_atom_site_type_symbol
_atom_site_fract_x
_atom_site_fract_y
_atom_site_fract_z
_atom_site_U_iso_or_equiv
_atom_site_adp_type
_atom_site_occupancy
_atom_site_symmetry_multiplicity
_atom_site_calc_flag
_atom_site_refinement_flags
_atom_site_disorder_assembly
_atom_site_disorder_group
Cu1 Cu 0.45249(2) 0.51760(2) 0.64218(2) 0.02805(9) Uani 1 1 d . A .
Cu2 Cu 0.555942(19) 0.555942(19) 0.555942(19) 0.02175(12) Uani 1 3 d S . .
Ga1 Ga 0.434643(17) 0.434643(17) 0.434643(17) 0.02473(12) Uani 1 3 d S . .
Se1 Se 0.403439(16) 0.424455(17) 0.561595(17) 0.02558(7) Uani 1 1 d . . .
Se2 Se 0.455880(16) 0.637286(16) 0.580694(16) 0.02336(7) Uani 1 1 d . . .
P1 P 0.39696(5) 0.51695(5) 0.74924(5) 0.0346(2) Uani 1 1 d . . .
C1 C 0.37283(19) 0.37283(19) 0.37283(19) 0.0426(16) Uani 1 3 d S . .
H1A H 0.3869 0.3784 0.3233 0.064 Uiso 0.33 1 calc PR . .
H1B H 0.3233 0.3869 0.3784 0.064 Uiso 0.33 1 calc PR . .
H1C H 0.3784 0.3233 0.3869 0.064 Uiso 0.33 1 calc PR . .
C2 C 0.30401(16) 0.4512(2) 0.54346(17) 0.0291(7) Uani 1 1 d . . .
C3 C 0.2554(2) 0.3973(3) 0.5258(3) 0.0527(11) Uani 1 1 d . . .
H3 H 0.2703 0.3495 0.5249 0.063 Uiso 1 1 calc R . .
C4 C 0.1849(2) 0.4146(3) 0.5096(3) 0.0672(16) Uani 1 1 d . . .
H4 H 0.1523 0.3782 0.4983 0.081 Uiso 1 1 calc R . .
C5 C 0.1625(2) 0.4851(3) 0.5099(2) 0.0567(13) Uani 1 1 d . . .
H5 H 0.1151 0.4966 0.4985 0.068 Uiso 1 1 calc R . .
C6 C 0.2105(2) 0.5380(3) 0.5271(2) 0.0494(11) Uani 1 1 d . . .
H6 H 0.1954 0.5858 0.5278 0.059 Uiso 1 1 calc R . .
C7 C 0.28115(18) 0.5217(2) 0.5436(2) 0.0376(8) Uani 1 1 d . . .
H7 H 0.3134 0.5585 0.5549 0.045 Uiso 1 1 calc R . .
C8 C 0.49101(19) 0.69361(18) 0.66092(18) 0.0294(7) Uani 1 1 d . . .
C9 C 0.4545(3) 0.7552(2) 0.6815(2) 0.0477(10) Uani 1 1 d . . .
H9 H 0.4148 0.7705 0.6550 0.057 Uiso 1 1 calc R . .
C10 C 0.4766(3) 0.7946(3) 0.7416(3) 0.0642(14) Uani 1 1 d . . .
H10 H 0.4511 0.8355 0.7554 0.077 Uiso 1 1 calc R . .
C11 C 0.5355(3) 0.7732(3) 0.7800(3) 0.0588(13) Uani 1 1 d . . .
H11 H 0.5507 0.8001 0.8195 0.071 Uiso 1 1 calc R . .
C12 C 0.5721(3) 0.7122(3) 0.7604(2) 0.0541(11) Uani 1 1 d . . .
H12 H 0.6120 0.6974 0.7870 0.065 Uiso 1 1 calc R . .
C13 C 0.5499(2) 0.6723(2) 0.7011(2) 0.0397(8) Uani 1 1 d . . .
H13 H 0.5750 0.6309 0.6883 0.048 Uiso 1 1 calc R . .
C14A C 0.4508(4) 0.4838(3) 0.8262(3) 0.0437(15) Uiso 0.663(6) 1 d P A 1
H14A H 0.4210 0.4828 0.8691 0.052 Uiso 0.663(6) 1 calc PR A 1
H14B H 0.4669 0.4350 0.8164 0.052 Uiso 0.663(6) 1 calc PR A 1
C15A C 0.5186(5) 0.5338(5) 0.8398(4) 0.050(2) Uiso 0.663(6) 1 d P A 1
H15A H 0.5457 0.5155 0.8798 0.075 Uiso 0.663(6) 1 calc PR A 1
H15B H 0.5027 0.5819 0.8502 0.075 Uiso 0.663(6) 1 calc PR A 1
H15C H 0.5484 0.5343 0.7975 0.075 Uiso 0.663(6) 1 calc PR A 1
C16A C 0.3632(3) 0.6028(3) 0.7826(3) 0.0392(13) Uiso 0.663(6) 1 d P A 1
H16A H 0.3463 0.5975 0.8318 0.047 Uiso 0.663(6) 1 calc PR A 1
H16B H 0.4013 0.6385 0.7819 0.047 Uiso 0.663(6) 1 calc PR A 1
C17A C 0.2979(5) 0.6279(5) 0.7313(5) 0.059(2) Uiso 0.663(6) 1 d P A 1
H17A H 0.2794 0.6733 0.7479 0.088 Uiso 0.663(6) 1 calc PR A 1
H17B H 0.2603 0.5924 0.7326 0.088 Uiso 0.663(6) 1 calc PR A 1
H17C H 0.3151 0.6330 0.6827 0.088 Uiso 0.663(6) 1 calc PR A 1
C18A C 0.3206(5) 0.4558(5) 0.7530(5) 0.064(2) Uiso 0.663(6) 1 d P A 1
H18A H 0.2827 0.4758 0.7230 0.076 Uiso 0.663(6) 1 calc PR A 1
H18B H 0.3352 0.4106 0.7311 0.076 Uiso 0.663(6) 1 calc PR A 1
C19A C 0.2886(6) 0.4390(6) 0.8246(6) 0.092(3) Uiso 0.663(6) 1 d P A 1
H19A H 0.2482 0.4072 0.8185 0.139 Uiso 0.663(6) 1 calc PR A 1
H19B H 0.2729 0.4828 0.8472 0.139 Uiso 0.663(6) 1 calc PR A 1
H19C H 0.3242 0.4160 0.8544 0.139 Uiso 0.663(6) 1 calc PR A 1
C14B C 0.4369(11) 0.5636(11) 0.8209(10) 0.082(5) Uiso 0.337(6) 1 d P A 2
H14C H 0.4529 0.6110 0.8056 0.099 Uiso 0.337(6) 1 calc PR A 2
H14D H 0.4033 0.5691 0.8606 0.099 Uiso 0.337(6) 1 calc PR A 2
C15B C 0.5078(10) 0.5118(10) 0.8453(10) 0.057(5) Uiso 0.337(6) 1 d P A 2
H15D H 0.5324 0.5338 0.8851 0.085 Uiso 0.337(6) 1 calc PR A 2
H15E H 0.5404 0.5072 0.8053 0.085 Uiso 0.337(6) 1 calc PR A 2
H15F H 0.4909 0.4649 0.8592 0.085 Uiso 0.337(6) 1 calc PR A 2
C16B C 0.3039(13) 0.5584(13) 0.7478(14) 0.105(7) Uiso 0.337(6) 1 d P A 2
H16C H 0.2759 0.5387 0.7083 0.126 Uiso 0.337(6) 1 calc PR A 2
H16D H 0.2789 0.5483 0.7927 0.126 Uiso 0.337(6) 1 calc PR A 2
C17B C 0.3149(9) 0.6493(9) 0.7371(9) 0.049(4) Uiso 0.337(6) 1 d P A 2
H17D H 0.2685 0.6722 0.7358 0.074 Uiso 0.337(6) 1 calc PR A 2
H17E H 0.3399 0.6585 0.6927 0.074 Uiso 0.337(6) 1 calc PR A 2
H17F H 0.3425 0.6681 0.7766 0.074 Uiso 0.337(6) 1 calc PR A 2
C18B C 0.3660(15) 0.4293(15) 0.7829(15) 0.117(8) Uiso 0.337(6) 1 d P A 2
H18C H 0.4086 0.3996 0.7893 0.140 Uiso 0.337(6) 1 calc PR A 2
H18D H 0.3460 0.4374 0.8305 0.140 Uiso 0.337(6) 1 calc PR A 2
C19B C 0.3147(5) 0.3870(5) 0.7438(5) 0.028(2) Uiso 0.337(6) 1 d P A 2
H19D H 0.3022 0.3452 0.7716 0.042 Uiso 0.337(6) 1 calc PR A 2
H19E H 0.3354 0.3722 0.6987 0.042 Uiso 0.337(6) 1 calc PR A 2
H19F H 0.2723 0.4152 0.7350 0.042 Uiso 0.337(6) 1 calc PR A 2

loop_
_atom_site_aniso_label
_atom_site_aniso_U_11
_atom_site_aniso_U_22
_atom_site_aniso_U_33
_atom_site_aniso_U_23
_atom_site_aniso_U_13
_atom_site_aniso_U_12
Cu1 0.0301(2) 0.0313(2) 0.02277(18) -0.00147(15) 0.00489(15) -0.00402(17)
Cu2 0.02175(12) 0.02175(12) 0.02175(12) 0.00100(14) 0.00100(14) 0.00100(14)
Ga1 0.02473(12) 0.02473(12) 0.02473(12) -0.00218(13) -0.00218(13) -0.00218(13)
Se1 0.02581(15) 0.02500(15) 0.02591(15) 0.00062(12) -0.00042(11) -0.00199(12)
Se2 0.02395(14) 0.02308(14) 0.02305(15) -0.00177(11) 0.00061(11) 0.00332(11)
P1 0.0390(5) 0.0411(5) 0.0237(4) 0.0006(4) 0.0087(4) -0.0013(4)
C1 0.0426(16) 0.0426(16) 0.0426(16) -0.0118(15) -0.0118(15) -0.0118(15)
C2 0.0215(14) 0.0403(17) 0.0257(15) -0.0002(14) 0.0038(12) -0.0030(13)
C3 0.034(2) 0.051(2) 0.073(3) -0.017(2) 0.001(2) -0.0148(18)
C4 0.034(2) 0.091(4) 0.077(3) -0.030(3) -0.001(2) -0.021(2)
C5 0.0254(19) 0.103(4) 0.042(2) -0.002(2) 0.0008(17) 0.001(2)
C6 0.0301(19) 0.067(3) 0.051(2) 0.016(2) 0.0038(17) 0.0106(19)
C7 0.0239(16) 0.043(2) 0.045(2) 0.0039(17) 0.0041(15) 0.0006(14)
C8 0.0353(18) 0.0260(16) 0.0268(16) -0.0055(13) 0.0038(13) -0.0062(13)
C9 0.055(2) 0.040(2) 0.049(2) -0.0156(18) -0.001(2) 0.0109(19)
C10 0.085(4) 0.047(3) 0.060(3) -0.033(2) 0.011(3) 0.004(3)
C11 0.077(3) 0.058(3) 0.041(2) -0.024(2) 0.007(2) -0.021(3)
C12 0.054(3) 0.069(3) 0.039(2) -0.015(2) -0.011(2) -0.009(2)
C13 0.042(2) 0.044(2) 0.0332(18) -0.0068(16) -0.0048(16) 0.0025(17)

loop_
_atom_type_symbol
_atom_type_description
_atom_type_scat_dispersion_real
_atom_type_scat_dispersion_imag
_atom_type_scat_source
C C 0.0033 0.0016 'International Tables Vol C Tables 4.2.6.8 and 6.1.1.4'
H H 0.0000 0.0000 'International Tables Vol C Tables 4.2.6.8 and 6.1.1.4'
P P 0.1023 0.0942 'International Tables Vol C Tables 4.2.6.8 and 6.1.1.4'
Cu Cu 0.3201 1.2651 'International Tables Vol C Tables 4.2.6.8 and 6.1.1.4'
Ga Ga 0.2307 1.6083 'International Tables Vol C Tables 4.2.6.8 and 6.1.1.4'
Se Se -0.0929 2.2259 'International Tables Vol C Tables 4.2.6.8 and 6.1.1.4'

loop_
_exptl_crystal_face_index_h
_exptl_crystal_face_index_k
_exptl_crystal_face_index_l
_exptl_crystal_face_perp_dist
-1 -1 -1 0.1286
-1 3 0 0.1529
4 -2 1 0.1198
-1 1 1 0.1640
0 -1 1 0.1719
3 1 1 0.1530
0 1 -1 0.1771
-1 0 0 0.2000
3 -4 -2 0.1369

loop_
_geom_angle_atom_site_label_1
_geom_angle_atom_site_label_2
_geom_angle_atom_site_label_3
_geom_angle
_geom_angle_site_symmetry_1
_geom_angle_site_symmetry_3
P1 Cu1 Se1 111.44(3) . .
P1 Cu1 Se2 114.96(3) . .
Se1 Cu1 Se2 110.881(18) . .
P1 Cu1 Se2 116.28(3) . 5
Se1 Cu1 Se2 90.439(16) . 5
Se2 Cu1 Se2 110.309(19) . 5
Cu2 Cu1 Se2 55.407(11) . 5
Se2 Cu2 Se2 119.930(1) 5 .
C1 Ga1 Se1 112.130(14) . .
Se1 Ga1 Se1 106.686(15) 5 .
C2 Se1 Ga1 92.21(10) . .
C2 Se1 Cu1 106.11(11) . .
Ga1 Se1 Cu1 116.478(19) . .
C8 Se2 Cu2 102.90(11) . .
C8 Se2 Cu1 97.90(10) . .
Cu2 Se2 Cu1 63.543(12) . .
C8 Se2 Cu1 121.94(10) . 6
Cu2 Se2 Cu1 61.392(12) . 6
Cu1 Se2 Cu1 116.926(19) . 6
C18A P1 C16A 105.3(3) . .
C14B P1 C18B 108.2(11) . .
C18A P1 C14A 100.6(3) . .
C16A P1 C14A 102.4(3) . .
C14B P1 C16B 101.3(10) . .
C18B P1 C16B 94.6(12) . .
C14B P1 Cu1 118.4(7) . .
C18A P1 Cu1 113.4(3) . .
C16A P1 Cu1 117.1(2) . .
C18B P1 Cu1 116.8(9) . .
C14A P1 Cu1 116.0(2) . .
C16B P1 Cu1 114.0(8) . .
C7 C2 C3 119.1(4) . .
C7 C2 Se1 122.4(3) . .
C3 C2 Se1 118.4(3) . .
C4 C3 C2 120.1(5) . .
C5 C4 C3 120.5(4) . .
C6 C5 C4 119.3(4) . .
C5 C6 C7 121.0(5) . .
C2 C7 C6 120.1(4) . .
C13 C8 C9 118.4(3) . .
C13 C8 Se2 121.9(3) . .
C9 C8 Se2 119.6(3) . .
C8 C9 C10 120.7(4) . .
C11 C10 C9 120.1(4) . .
C10 C11 C12 119.9(4) . .
C11 C12 C13 120.2(4) . .
C8 C13 C12 120.7(4) . .
C15A C14A P1 111.0(5) . .
C17A C16A P1 108.2(5) . .
C19A C18A P1 118.5(7) . .
C15B C14B P1 104.5(12) . .
C17B C16B P1 107.1(14) . .
C19B C18B P1 121.5(18) . .

loop_
_geom_bond_atom_site_label_1
_geom_bond_atom_site_label_2
_geom_bond_distance
_geom_bond_site_symmetry_2
Cu1 P1 2.2369(9) .
Cu1 Se1 2.4589(5) .
Cu1 Se2 2.4964(5) .
Cu1 Se2 2.6407(5) 5
Cu2 Se2 2.4354(3) .
Ga1 C1 1.986(6) .
Ga1 Se1 2.4320(4) .
Se1 C2 1.939(3) .
Se2 C8 1.931(3) .
P1 C14B 1.751(19) .
P1 C18A 1.816(9) .
P1 C16A 1.819(6) .
P1 C18B 1.83(3) .
P1 C14A 1.847(6) .
P1 C16B 1.89(2) .
C2 C7 1.375(5) .
C2 C3 1.385(5) .
C3 C4 1.380(7) .
C4 C5 1.370(8) .
C5 C6 1.363(7) .
C6 C7 1.379(5) .
C8 C13 1.380(5) .
C8 C9 1.382(5) .
C9 C10 1.394(6) .
C10 C11 1.364(8) .
C11 C12 1.368(7) .
C12 C13 1.389(5) .
C14A C15A 1.582(11) .
C16A C17A 1.608(11) .
C18A C19A 1.487(13) .
C14B C15B 1.69(3) .
C16B C17B 1.71(3) .
C18B C19B 1.43(3) .
